data_4347791
loop_
_publ_author_name
'Wang, Mei'
'Weyherm\"uller, Thomas'
'Bill, Eckhard'
'Ye, Shengfa'
'Wieghardt, Karl'

_publ_section_title
;
 Structural and Spectroscopic Characterization of Rhenium Complexes
 Containing Neutral, Monoanionic, and Dianionic Ligands of
 2,2'-Bipyridines and 2,2':6,2&#x2033;-Terpyridines: An Experimental and
 Density Functional Theory (DFT)-Computational Study.
;
_journal_issue 10
_journal_name_full 'Inorganic chemistry'
_journal_page_first 5019
_journal_page_last 5036
_journal_paper_doi 10.1021/acs.inorgchem.6b00609
_journal_volume 55
_journal_year 2016
_chemical_formula_moiety 'C51 H41 Cl N3 P2 Re, Cl, 4(C H4 O)'
_chemical_formula_sum 'C55 H57 Cl2 N3 O4 P2 Re'
_chemical_formula_weight 1143.07
_space_group_crystal_system orthorhombic
_space_group_IT_number 61
_space_group_name_Hall '-P 2ac 2ab'
_space_group_name_H-M_alt 'P b c a'
_atom_sites_solution_hydrogens geom
_audit_block_code WGT-WM-071-01
_audit_creation_date 2014-04-29
_audit_creation_method SHELXL-2013
_cell_angle_alpha 90
_cell_angle_beta 90
_cell_angle_gamma 90
_cell_formula_units_Z 8
_cell_length_a 17.640(2)
_cell_length_b 22.476(2)
_cell_length_c 25.573(3)
_cell_measurement_reflns_used 9661
_cell_measurement_temperature 100(2)
_cell_measurement_theta_max 30.9258
_cell_measurement_theta_min 2.8043
_cell_volume 10139.1(19)
_computing_cell_refinement 'SAINT software (Bruker AXS, 2004)'
_computing_data_collection 'APEX2 (Bruker AXS, 2005-2013)'
_computing_data_reduction 'SAINT software (Bruker AXS, 2004)'
_computing_structure_refinement 'SHELXL (G. M. Sheldrick, 2013)'
_computing_structure_solution 'SHELXS (G. M. Sheldrick, 2013)'
_diffrn_ambient_temperature 100(2)
_diffrn_detector_area_resol_mean 66.67
_diffrn_measured_fraction_theta_full 0.998
_diffrn_measured_fraction_theta_max 0.998
_diffrn_measurement_device_type 'Bruker-AXS Kappa Mach3 APEX-II'
_diffrn_measurement_method 'CCD \f- and \w-scans'
_diffrn_radiation_monochromator 'Incoatec Helios mirrors'
_diffrn_radiation_type MoK\a
_diffrn_radiation_wavelength 0.71073
_diffrn_reflns_av_R_equivalents 0.0901
_diffrn_reflns_av_unetI/netI 0.0316
_diffrn_reflns_Laue_measured_fraction_full 0.998
_diffrn_reflns_Laue_measured_fraction_max 0.998
_diffrn_reflns_limit_h_max 25
_diffrn_reflns_limit_h_min -25
_diffrn_reflns_limit_k_max 32
_diffrn_reflns_limit_k_min -32
_diffrn_reflns_limit_l_max 37
_diffrn_reflns_limit_l_min -36
_diffrn_reflns_number 292290
_diffrn_reflns_point_group_measured_fraction_full 0.998
_diffrn_reflns_point_group_measured_fraction_max 0.998
_diffrn_reflns_theta_full 25.242
_diffrn_reflns_theta_max 31.036
_diffrn_reflns_theta_min 2.605
_diffrn_source 1\mS
_exptl_absorpt_coefficient_mu 2.614
_exptl_absorpt_correction_T_max 0.90964
_exptl_absorpt_correction_T_min 0.80415
_exptl_absorpt_correction_type gaussian
_exptl_absorpt_process_details 'SADABS (Bruker AXS, 2012)'
_exptl_crystal_colour black
_exptl_crystal_density_diffrn 1.498
_exptl_crystal_description prism
_exptl_crystal_F_000 4632
_exptl_crystal_size_max 0.10
_exptl_crystal_size_mid 0.09
_exptl_crystal_size_min 0.04
_refine_diff_density_max 0.937
_refine_diff_density_min -1.174
_refine_diff_density_rms 0.112
_refine_ls_extinction_method none
_refine_ls_goodness_of_fit_ref 1.068
_refine_ls_hydrogen_treatment constr
_refine_ls_matrix_type full
_refine_ls_number_parameters 612
_refine_ls_number_reflns 16178
_refine_ls_number_restraints 0
_refine_ls_restrained_S_all 1.068
_refine_ls_R_factor_all 0.0494
_refine_ls_R_factor_gt 0.0280
_refine_ls_shift/su_max 0.006
_refine_ls_shift/su_mean 0.000
_refine_ls_structure_factor_coef Fsqd
_refine_ls_weighting_details
;
 w=1/[\s^2^(Fo^2^)+(0.0119P)^2^+21.7040P]
 where P=(Fo^2^+2Fc^2^)/3
;
_refine_ls_weighting_scheme calc
_refine_ls_wR_factor_gt 0.0523
_refine_ls_wR_factor_ref 0.0598
_reflns_Friedel_coverage 0.000
_reflns_number_gt 12368
_reflns_number_total 16178
_reflns_threshold_expression 'I > 2\s(I)'
_cod_data_source_file ic6b00609_si_002.cif
_cod_data_source_block 2
_cod_database_code 4347791
_shelx_space_group_comment
;
The symmetry employed for this shelxl refinement is uniquely defined
by the following loop, which should always be used as a source of
symmetry information in preference to the above space-group names.
They are only intended as comments.
;
_shelxl_version_number 2013-2

loop_
_space_group_symop_operation_xyz
'x, y, z'
'-x+1/2, -y, z+1/2'
'-x, y+1/2, -z+1/2'
'x+1/2, -y+1/2, -z'
'-x, -y, -z'
'x-1/2, y, -z-1/2'
'x, -y-1/2, z-1/2'
'-x-1/2, y-1/2, z'

loop_
_atom_site_label
_atom_site_type_symbol
_atom_site_fract_x
_atom_site_fract_y
_atom_site_fract_z
_atom_site_U_iso_or_equiv
_atom_site_adp_type
_atom_site_occupancy
_atom_site_site_symmetry_order
_atom_site_calc_flag
_atom_site_refinement_flags_posn
_atom_site_refinement_flags_adp
Re Re 0.50804(2) 0.29832(2) 0.67174(2) 0.00935(2) Uani 1 1 d . .
Cl1 Cl 0.63570(3) 0.29613(3) 0.70557(2) 0.01440(10) Uani 1 1 d . .
Cl2 Cl 0.59490(4) 0.38474(3) 0.87129(3) 0.02963(15) Uani 1 1 d . .
N1 N 0.42694(11) 0.33446(8) 0.72423(8) 0.0112(4) Uani 1 1 d . .
C2 C 0.43991(14) 0.35781(10) 0.77256(10) 0.0145(5) Uani 1 1 d . .
H2 H 0.4900 0.3563 0.7862 0.017 Uiso 1 1 calc R U
C3 C 0.38403(15) 0.38354(11) 0.80262(10) 0.0181(5) Uani 1 1 d . .
H3 H 0.3958 0.3995 0.8361 0.022 Uiso 1 1 calc R U
C4 C 0.31025(15) 0.38596(11) 0.78358(11) 0.0196(5) Uani 1 1 d . .
H4 H 0.2710 0.4037 0.8036 0.024 Uiso 1 1 calc R U
C5 C 0.29538(14) 0.36209(11) 0.73519(11) 0.0179(5) Uani 1 1 d . .
H5 H 0.2453 0.3630 0.7215 0.022 Uiso 1 1 calc R U
C6 C 0.35396(13) 0.33647(10) 0.70611(10) 0.0129(4) Uani 1 1 d . .
C7 C 0.34322(13) 0.31158(10) 0.65447(10) 0.0130(5) Uani 1 1 d . .
C8 C 0.27459(14) 0.30663(11) 0.62789(11) 0.0182(5) Uani 1 1 d . .
H8 H 0.2287 0.3188 0.6442 0.022 Uiso 1 1 calc R U
C9 C 0.27364(15) 0.28387(13) 0.57770(11) 0.0232(6) Uani 1 1 d . .
H9 H 0.2271 0.2804 0.5593 0.028 Uiso 1 1 calc R U
C10 C 0.34102(15) 0.26607(12) 0.55423(11) 0.0205(5) Uani 1 1 d . .
H10 H 0.3410 0.2508 0.5196 0.025 Uiso 1 1 calc R U
C11 C 0.40845(14) 0.27082(11) 0.58206(10) 0.0152(5) Uani 1 1 d . .
N12 N 0.40948(11) 0.29333(9) 0.63184(8) 0.0116(4) Uani 1 1 d . .
C13 C 0.48325(14) 0.25372(11) 0.56328(9) 0.0156(5) Uani 1 1 d . .
C14 C 0.49702(16) 0.22946(12) 0.51408(10) 0.0221(5) Uani 1 1 d . .
H14 H 0.4564 0.2242 0.4901 0.027 Uiso 1 1 calc R U
C15 C 0.56975(17) 0.21303(13) 0.50015(11) 0.0249(6) Uani 1 1 d . .
H15 H 0.5796 0.1952 0.4672 0.030 Uiso 1 1 calc R U
C16 C 0.62820(16) 0.22317(13) 0.53546(11) 0.0233(6) Uani 1 1 d . .
H16 H 0.6789 0.2128 0.5267 0.028 Uiso 1 1 calc R U
C17 C 0.61197(14) 0.24832(12) 0.58323(10) 0.0182(5) Uani 1 1 d . .
H17 H 0.6527 0.2559 0.6066 0.022 Uiso 1 1 calc R U
N18 N 0.54073(12) 0.26274(9) 0.59859(8) 0.0135(4) Uani 1 1 d . .
P20 P 0.53513(3) 0.39877(3) 0.64314(2) 0.01191(11) Uani 1 1 d . .
C21 C 0.57948(14) 0.40514(11) 0.57853(10) 0.0157(5) Uani 1 1 d . .
C22 C 0.65293(15) 0.38245(12) 0.57478(11) 0.0218(6) Uani 1 1 d . .
H22 H 0.6758 0.3645 0.6045 0.026 Uiso 1 1 calc R U
C23 C 0.69311(17) 0.38581(13) 0.52784(12) 0.0292(7) Uani 1 1 d . .
H23 H 0.7431 0.3703 0.5256 0.035 Uiso 1 1 calc R U
C24 C 0.65947(19) 0.41208(13) 0.48438(12) 0.0293(7) Uani 1 1 d . .
H24 H 0.6866 0.4147 0.4524 0.035 Uiso 1 1 calc R U
C25 C 0.58684(18) 0.43433(12) 0.48766(11) 0.0248(6) Uani 1 1 d . .
H25 H 0.5640 0.4520 0.4578 0.030 Uiso 1 1 calc R U
C26 C 0.54652(16) 0.43106(11) 0.53458(11) 0.0195(5) Uani 1 1 d . .
H26 H 0.4965 0.4466 0.5365 0.023 Uiso 1 1 calc R U
C31 C 0.44869(13) 0.44330(10) 0.64211(10) 0.0145(5) Uani 1 1 d . .
C32 C 0.39122(14) 0.43120(11) 0.60587(11) 0.0184(5) Uani 1 1 d . .
H32 H 0.3994 0.4021 0.5795 0.022 Uiso 1 1 calc R U
C33 C 0.32234(15) 0.46120(12) 0.60803(12) 0.0241(6) Uani 1 1 d . .
H33 H 0.2842 0.4533 0.5827 0.029 Uiso 1 1 calc R U
C34 C 0.30948(16) 0.50263(13) 0.64724(13) 0.0271(7) Uani 1 1 d . .
H34 H 0.2625 0.5232 0.6488 0.032 Uiso 1 1 calc R U
C35 C 0.36500(16) 0.51410(13) 0.68416(13) 0.0268(6) Uani 1 1 d . .
H35 H 0.3557 0.5421 0.7113 0.032 Uiso 1 1 calc R U
C36 C 0.43443(15) 0.48479(11) 0.68172(11) 0.0210(6) Uani 1 1 d . .
H36 H 0.4724 0.4930 0.7071 0.025 Uiso 1 1 calc R U
C41 C 0.59829(13) 0.44685(10) 0.68117(10) 0.0142(5) Uani 1 1 d . .
C42 C 0.60951(13) 0.43819(11) 0.73451(10) 0.0159(5) Uani 1 1 d . .
H42 H 0.5889 0.4040 0.7511 0.019 Uiso 1 1 calc R U
C43 C 0.65083(14) 0.47930(11) 0.76380(11) 0.0193(5) Uani 1 1 d . .
H43 H 0.6585 0.4728 0.8001 0.023 Uiso 1 1 calc R U
C44 C 0.68066(15) 0.52955(12) 0.74013(12) 0.0231(6) Uani 1 1 d . .
H44 H 0.7083 0.5577 0.7602 0.028 Uiso 1 1 calc R U
C45 C 0.66997(16) 0.53850(12) 0.68709(12) 0.0245(6) Uani 1 1 d . .
H45 H 0.6906 0.5728 0.6708 0.029 Uiso 1 1 calc R U
C46 C 0.62933(15) 0.49773(11) 0.65767(11) 0.0203(5) Uani 1 1 d . .
H46 H 0.6224 0.5043 0.6213 0.024 Uiso 1 1 calc R U
P50 P 0.48667(3) 0.20024(3) 0.70981(2) 0.01185(10) Uani 1 1 d . .
C51 C 0.38593(14) 0.18194(10) 0.70549(11) 0.0159(5) Uani 1 1 d . .
C52 C 0.33693(15) 0.19579(11) 0.74615(13) 0.0241(6) Uani 1 1 d . .
H52 H 0.3565 0.2108 0.7782 0.029 Uiso 1 1 calc R U
C53 C 0.25883(17) 0.18772(12) 0.74003(15) 0.0355(9) Uani 1 1 d . .
H53 H 0.2255 0.1970 0.7681 0.043 Uiso 1 1 calc R U
C54 C 0.22995(16) 0.16645(13) 0.69388(17) 0.0392(9) Uani 1 1 d . .
H54 H 0.1769 0.1608 0.6901 0.047 Uiso 1 1 calc R U
C55 C 0.27819(17) 0.15327(13) 0.65272(15) 0.0333(8) Uani 1 1 d . .
H55 H 0.2581 0.1389 0.6206 0.040 Uiso 1 1 calc R U
C56 C 0.35600(15) 0.16105(12) 0.65843(12) 0.0220(6) Uani 1 1 d . .
H56 H 0.3889 0.1521 0.6301 0.026 Uiso 1 1 calc R U
C61 C 0.50785(14) 0.19077(10) 0.77960(10) 0.0167(5) Uani 1 1 d . .
C62 C 0.54103(14) 0.23615(11) 0.80878(10) 0.0167(5) Uani 1 1 d . .
H62 H 0.5538 0.2727 0.7923 0.020 Uiso 1 1 calc R U
C63 C 0.55569(15) 0.22856(12) 0.86172(11) 0.0208(5) Uani 1 1 d . .
H63 H 0.5777 0.2600 0.8813 0.025 Uiso 1 1 calc R U
C64 C 0.53824(18) 0.17501(13) 0.88608(11) 0.0268(6) Uani 1 1 d . .
H64 H 0.5481 0.1698 0.9223 0.032 Uiso 1 1 calc R U
C65 C 0.50633(19) 0.12925(13) 0.85716(11) 0.0291(6) Uani 1 1 d . .
H65 H 0.4951 0.0924 0.8736 0.035 Uiso 1 1 calc R U
C66 C 0.49067(17) 0.13686(12) 0.80447(11) 0.0242(6) Uani 1 1 d . .
H66 H 0.4682 0.1054 0.7851 0.029 Uiso 1 1 calc R U
C71 C 0.53216(14) 0.13434(10) 0.68143(10) 0.0146(5) Uani 1 1 d . .
C72 C 0.60610(14) 0.13997(12) 0.66246(10) 0.0184(5) Uani 1 1 d . .
H72 H 0.6313 0.1772 0.6646 0.022 Uiso 1 1 calc R U
C73 C 0.64306(16) 0.09112(12) 0.64039(12) 0.0253(6) Uani 1 1 d . .
H73 H 0.6927 0.0956 0.6265 0.030 Uiso 1 1 calc R U
C74 C 0.60761(18) 0.03632(13) 0.63865(14) 0.0310(7) Uani 1 1 d . .
H74 H 0.6330 0.0031 0.6238 0.037 Uiso 1 1 calc R U
C75 C 0.53479(18) 0.02997(12) 0.65864(13) 0.0293(7) Uani 1 1 d . .
H75 H 0.5107 -0.0078 0.6579 0.035 Uiso 1 1 calc R U
C76 C 0.49741(15) 0.07844(10) 0.67953(11) 0.0212(5) Uani 1 1 d . .
H76 H 0.4475 0.0738 0.6928 0.025 Uiso 1 1 calc R U
O80 O 0.44129(17) 0.37848(16) 0.92631(11) 0.0596(8) Uani 1 1 d . .
H80 H 0.4815 0.3797 0.9088 0.089 Uiso 1 1 calc R U
C81 C 0.4482(3) 0.4158(2) 0.9701(2) 0.0758(15) Uani 1 1 d . .
H81A H 0.4891 0.4012 0.9926 0.114 Uiso 1 1 calc R U
H81B H 0.4004 0.4159 0.9896 0.114 Uiso 1 1 calc R U
H81C H 0.4599 0.4564 0.9585 0.114 Uiso 1 1 calc R U
O90 O 0.68431(16) 0.41196(13) 0.97121(12) 0.0543(7) Uani 1 1 d . .
H90 H 0.6616 0.3985 0.9449 0.081 Uiso 1 1 calc R U
C91 C 0.6541(3) 0.4662(2) 0.9845(3) 0.089(2) Uani 1 1 d . .
H91A H 0.6073 0.4601 1.0045 0.134 Uiso 1 1 calc R U
H91B H 0.6429 0.4888 0.9527 0.134 Uiso 1 1 calc R U
H91C H 0.6906 0.4883 1.0059 0.134 Uiso 1 1 calc R U
O100 O 0.33392(16) 0.20988(15) 0.43141(10) 0.0550(8) Uani 1 1 d . .
H100 H 0.3683 0.1844 0.4273 0.083 Uiso 1 1 calc R U
C101 C 0.3289(2) 0.24609(18) 0.38607(15) 0.0428(9) Uani 1 1 d . .
H10A H 0.3039 0.2837 0.3950 0.064 Uiso 1 1 calc R U
H10B H 0.2993 0.2254 0.3592 0.064 Uiso 1 1 calc R U
H10C H 0.3799 0.2542 0.3727 0.064 Uiso 1 1 calc R U
O110 O 0.77958(16) 0.12671(16) 0.54840(13) 0.0629(9) Uani 1 1 d . .
H110 H 0.7496 0.1078 0.5291 0.094 Uiso 1 1 calc R U
C111 C 0.8535(2) 0.1080(2) 0.53875(16) 0.0509(10) Uani 1 1 d . .
H11A H 0.8754 0.1319 0.5105 0.076 Uiso 1 1 calc R U
H11B H 0.8532 0.0660 0.5285 0.076 Uiso 1 1 calc R U
H11C H 0.8840 0.1129 0.5705 0.076 Uiso 1 1 calc R U

loop_
_atom_site_aniso_label
_atom_site_aniso_U_11
_atom_site_aniso_U_22
_atom_site_aniso_U_33
_atom_site_aniso_U_23
_atom_site_aniso_U_13
_atom_site_aniso_U_12
Re 0.00994(4) 0.00874(3) 0.00938(4) 0.00014(3) -0.00031(3) -0.00010(3)
Cl1 0.0124(2) 0.0141(2) 0.0167(3) 0.0000(2) -0.00244(19) -0.0004(2)
Cl2 0.0342(4) 0.0258(3) 0.0289(4) 0.0004(3) -0.0038(3) 0.0037(3)
N1 0.0123(9) 0.0091(9) 0.0121(10) 0.0010(7) 0.0010(7) -0.0008(7)
C2 0.0175(11) 0.0115(11) 0.0145(12) 0.0001(9) -0.0003(9) -0.0009(8)
C3 0.0218(12) 0.0166(12) 0.0158(13) -0.0040(10) 0.0028(10) -0.0003(9)
C4 0.0188(12) 0.0170(12) 0.0231(14) -0.0003(10) 0.0085(10) 0.0027(9)
C5 0.0139(11) 0.0155(12) 0.0245(14) 0.0021(10) 0.0011(10) -0.0004(9)
C6 0.0133(10) 0.0092(10) 0.0163(12) 0.0024(9) 0.0004(9) -0.0008(8)
C7 0.0134(10) 0.0099(10) 0.0157(12) 0.0025(8) -0.0017(9) 0.0005(8)
C8 0.0148(11) 0.0170(12) 0.0227(14) 0.0027(10) -0.0039(9) -0.0002(9)
C9 0.0190(12) 0.0280(15) 0.0225(15) 0.0018(11) -0.0091(10) -0.0018(10)
C10 0.0253(13) 0.0225(13) 0.0138(13) 0.0009(10) -0.0067(10) -0.0013(10)
C11 0.0181(11) 0.0139(11) 0.0136(12) 0.0015(9) -0.0020(9) -0.0002(9)
N12 0.0136(9) 0.0102(9) 0.0109(9) 0.0019(7) -0.0019(7) -0.0001(7)
C13 0.0209(12) 0.0142(10) 0.0118(11) 0.0020(9) -0.0018(9) 0.0001(9)
C14 0.0269(14) 0.0240(12) 0.0155(12) -0.0027(10) -0.0014(11) 0.0006(11)
C15 0.0353(15) 0.0256(15) 0.0139(13) -0.0027(10) 0.0039(11) 0.0052(11)
C16 0.0254(14) 0.0268(14) 0.0177(14) -0.0014(11) 0.0064(11) 0.0066(11)
C17 0.0196(11) 0.0194(12) 0.0156(13) -0.0002(10) 0.0024(10) 0.0042(10)
N18 0.0178(10) 0.0112(9) 0.0114(10) 0.0004(7) 0.0013(8) 0.0007(7)
P20 0.0126(3) 0.0105(3) 0.0126(3) 0.0013(2) 0.0009(2) -0.0002(2)
C21 0.0210(12) 0.0115(11) 0.0147(12) 0.0010(9) 0.0046(9) -0.0020(9)
C22 0.0244(13) 0.0193(13) 0.0218(14) 0.0057(11) 0.0057(11) 0.0022(10)
C23 0.0287(15) 0.0268(15) 0.0321(17) 0.0048(13) 0.0140(13) 0.0056(12)
C24 0.0448(18) 0.0232(14) 0.0201(15) 0.0029(12) 0.0156(13) 0.0009(12)
C25 0.0395(16) 0.0196(13) 0.0154(14) 0.0024(11) 0.0032(12) -0.0015(11)
C26 0.0267(13) 0.0143(12) 0.0175(13) 0.0002(10) 0.0008(10) -0.0005(10)
C31 0.0144(11) 0.0103(10) 0.0188(13) 0.0033(9) 0.0022(9) 0.0017(8)
C32 0.0195(12) 0.0158(12) 0.0200(13) 0.0061(10) 0.0000(10) 0.0000(9)
C33 0.0167(12) 0.0228(14) 0.0327(17) 0.0139(12) -0.0026(11) -0.0004(10)
C34 0.0180(13) 0.0232(14) 0.0401(18) 0.0136(13) 0.0079(12) 0.0066(10)
C35 0.0257(14) 0.0200(13) 0.0346(18) 0.0012(12) 0.0103(12) 0.0059(11)
C36 0.0208(12) 0.0160(12) 0.0262(16) 0.0010(10) 0.0041(10) 0.0020(9)
C41 0.0118(10) 0.0118(10) 0.0191(13) -0.0026(9) 0.0014(9) 0.0010(8)
C42 0.0131(11) 0.0133(11) 0.0214(13) -0.0017(9) 0.0017(9) 0.0003(8)
C43 0.0178(12) 0.0172(12) 0.0229(14) -0.0047(10) -0.0019(10) 0.0001(9)
C44 0.0184(12) 0.0166(12) 0.0343(17) -0.0091(11) -0.0004(11) -0.0034(10)
C45 0.0246(13) 0.0146(12) 0.0344(17) -0.0012(11) 0.0041(12) -0.0075(10)
C46 0.0236(13) 0.0147(12) 0.0225(14) 0.0009(10) 0.0035(10) -0.0027(10)
P50 0.0127(2) 0.0103(2) 0.0126(3) 0.0008(2) -0.0002(2) 0.0000(2)
C51 0.0148(11) 0.0089(10) 0.0241(14) 0.0040(9) -0.0002(10) -0.0001(8)
C52 0.0231(13) 0.0116(12) 0.0375(17) 0.0043(11) 0.0098(11) 0.0022(10)
C53 0.0208(14) 0.0173(13) 0.068(3) 0.0125(14) 0.0194(15) 0.0060(10)
C54 0.0131(13) 0.0199(14) 0.084(3) 0.0194(16) -0.0054(15) -0.0003(10)
C55 0.0257(15) 0.0217(14) 0.052(2) 0.0117(14) -0.0195(14) -0.0074(11)
C56 0.0217(13) 0.0158(12) 0.0284(16) 0.0053(10) -0.0068(11) -0.0044(10)
C61 0.0194(11) 0.0151(11) 0.0154(11) 0.0035(8) -0.0002(9) 0.0017(9)
C62 0.0189(12) 0.0138(11) 0.0174(13) 0.0012(9) 0.0019(10) 0.0009(9)
C63 0.0246(13) 0.0210(13) 0.0169(13) -0.0032(10) -0.0023(10) 0.0030(10)
C64 0.0398(17) 0.0264(15) 0.0140(14) 0.0020(11) -0.0009(12) 0.0046(12)
C65 0.0469(18) 0.0207(13) 0.0196(14) 0.0089(10) 0.0009(13) -0.0008(13)
C66 0.0374(16) 0.0163(12) 0.0191(13) 0.0022(10) -0.0029(12) -0.0027(11)
C71 0.0179(11) 0.0111(10) 0.0149(13) 0.0009(9) 0.0002(9) 0.0013(8)
C72 0.0159(11) 0.0175(12) 0.0220(15) 0.0023(10) -0.0012(10) 0.0012(9)
C73 0.0196(13) 0.0227(14) 0.0334(17) 0.0032(12) 0.0066(11) 0.0054(10)
C74 0.0329(16) 0.0166(13) 0.043(2) -0.0024(13) 0.0123(14) 0.0074(11)
C75 0.0335(15) 0.0132(12) 0.0412(19) -0.0038(12) 0.0090(13) -0.0003(11)
C76 0.0215(12) 0.0082(10) 0.0339(16) 0.0005(9) 0.0064(11) -0.0009(9)
O80 0.0559(18) 0.090(2) 0.0326(16) -0.0062(16) -0.0013(13) -0.0079(17)
C81 0.081(4) 0.059(3) 0.087(4) -0.002(3) 0.023(3) 0.013(3)
O90 0.0507(17) 0.0611(19) 0.0511(19) -0.0018(14) -0.0042(14) -0.0080(14)
C91 0.058(3) 0.083(4) 0.127(5) -0.060(4) 0.003(3) 0.009(3)
O100 0.0541(17) 0.079(2) 0.0319(15) -0.0121(15) 0.0096(12) -0.0105(15)
C101 0.0352(18) 0.052(2) 0.041(2) -0.0082(18) 0.0046(16) -0.0049(16)
O110 0.0421(16) 0.086(2) 0.061(2) -0.0220(17) 0.0065(14) 0.0003(16)
C111 0.052(2) 0.062(3) 0.039(2) 0.0086(19) -0.0013(18) 0.017(2)

loop_
_atom_type_symbol
_atom_type_description
_atom_type_scat_dispersion_real
_atom_type_scat_dispersion_imag
_atom_type_scat_source
C C 0.0033 0.0016 'International Tables Vol C Tables 4.2.6.8 and 6.1.1.4'
H H 0.0000 0.0000 'International Tables Vol C Tables 4.2.6.8 and 6.1.1.4'
N N 0.0061 0.0033 'International Tables Vol C Tables 4.2.6.8 and 6.1.1.4'
P P 0.1023 0.0942 'International Tables Vol C Tables 4.2.6.8 and 6.1.1.4'
Cl Cl 0.1484 0.1585 'International Tables Vol C Tables 4.2.6.8 and 6.1.1.4'
Re Re -1.0185 7.2310 'International Tables Vol C Tables 4.2.6.8 and 6.1.1.4'
O O 0.0106 0.0060 'International Tables Vol C Tables 4.2.6.8 and 6.1.1.4'

loop_
_exptl_crystal_face_index_h
_exptl_crystal_face_index_k
_exptl_crystal_face_index_l
_exptl_crystal_face_perp_dist
1.00 1.00 2.00 0.0400
-1.00 -2.00 -2.00 0.0500
2.00 -2.00 1.00 0.0400
-1.00 2.00 0.00 0.0400
0.00 -2.00 -1.00 0.0500
1.00 2.00 -2.00 0.0200
-1.00 -2.00 2.00 0.0200
-2.00 1.00 -1.00 0.0550

loop_
_geom_angle_atom_site_label_1
_geom_angle_atom_site_label_2
_geom_angle_atom_site_label_3
_geom_angle
N12 Re N18 76.51(8)
N12 Re N1 76.15(8)
N18 Re N1 152.58(8)
N12 Re Cl1 169.65(6)
N18 Re Cl1 93.15(6)
N1 Re Cl1 114.21(6)
N12 Re P20 93.96(6)
N18 Re P20 91.80(6)
N1 Re P20 88.12(5)
Cl1 Re P20 86.74(2)
N12 Re P50 91.05(6)
N18 Re P50 93.06(6)
N1 Re P50 89.39(5)
Cl1 Re P50 89.01(2)
P20 Re P50 173.71(2)
C2 N1 C6 116.9(2)
C2 N1 Re 127.43(16)
C6 N1 Re 115.61(16)
N1 C2 C3 123.2(2)
C2 C3 C4 119.4(2)
C5 C4 C3 118.6(2)
C4 C5 C6 119.9(2)
N1 C6 C5 121.9(2)
N1 C6 C7 114.8(2)
C5 C6 C7 123.3(2)
N12 C7 C8 120.8(2)
N12 C7 C6 113.0(2)
C8 C7 C6 126.2(2)
C9 C8 C7 119.6(2)
C8 C9 C10 119.8(2)
C9 C10 C11 119.2(3)
N12 C11 C10 121.0(2)
N12 C11 C13 113.1(2)
C10 C11 C13 125.9(2)
C7 N12 C11 119.5(2)
C7 N12 Re 120.37(16)
C11 N12 Re 120.11(16)
N18 C13 C14 121.5(2)
N18 C13 C11 114.4(2)
C14 C13 C11 124.0(2)
C15 C14 C13 120.0(3)
C14 C15 C16 118.5(3)
C17 C16 C15 119.3(3)
N18 C17 C16 123.2(3)
C17 N18 C13 117.3(2)
C17 N18 Re 126.82(18)
C13 N18 Re 115.87(16)
C31 P20 C41 101.09(11)
C31 P20 C21 107.50(12)
C41 P20 C21 99.96(11)
C31 P20 Re 110.55(8)
C41 P20 Re 120.66(8)
C21 P20 Re 115.42(8)
C26 C21 C22 119.0(2)
C26 C21 P20 125.6(2)
C22 C21 P20 115.4(2)
C21 C22 C23 120.7(3)
C24 C23 C22 119.5(3)
C25 C24 C23 120.1(3)
C24 C25 C26 120.4(3)
C21 C26 C25 120.2(3)
C36 C31 C32 118.6(2)
C36 C31 P20 120.4(2)
C32 C31 P20 120.54(19)
C33 C32 C31 120.8(3)
C34 C33 C32 119.8(3)
C35 C34 C33 120.1(3)
C34 C35 C36 120.2(3)
C35 C36 C31 120.4(3)
C42 C41 C46 118.6(2)
C42 C41 P20 121.62(18)
C46 C41 P20 119.4(2)
C41 C42 C43 120.5(2)
C44 C43 C42 120.3(3)
C45 C44 C43 119.7(3)
C44 C45 C46 120.4(3)
C45 C46 C41 120.6(3)
C51 P50 C71 102.70(11)
C51 P50 C61 103.33(12)
C71 P50 C61 101.65(11)
C51 P50 Re 109.25(8)
C71 P50 Re 120.28(8)
C61 P50 Re 117.47(8)
C52 C51 C56 119.1(2)
C52 C51 P50 120.7(2)
C56 C51 P50 119.7(2)
C51 C52 C53 120.1(3)
C54 C53 C52 120.5(3)
C53 C54 C55 120.0(3)
C54 C55 C56 120.0(3)
C55 C56 C51 120.4(3)
C62 C61 C66 118.7(2)
C62 C61 P50 121.43(18)
C66 C61 P50 119.82(19)
C63 C62 C61 120.7(2)
C62 C63 C64 120.1(3)
C65 C64 C63 119.6(3)
C64 C65 C66 120.5(3)
C65 C66 C61 120.3(3)
C72 C71 C76 118.6(2)
C72 C71 P50 118.20(19)
C76 C71 P50 123.18(19)
C73 C72 C71 120.3(2)
C74 C73 C72 120.2(3)
C73 C74 C75 119.9(3)
C76 C75 C74 120.2(3)
C75 C76 C71 120.8(2)

loop_
_geom_bond_atom_site_label_1
_geom_bond_atom_site_label_2
_geom_bond_distance
Re N12 2.0190(19)
Re N18 2.115(2)
Re N1 2.123(2)
Re Cl1 2.4128(6)
Re P20 2.4209(6)
Re P50 2.4391(6)
N1 C2 1.362(3)
N1 C6 1.369(3)
C2 C3 1.377(3)
C3 C4 1.391(4)
C4 C5 1.374(4)
C5 C6 1.397(3)
C6 C7 1.447(3)
C7 N12 1.367(3)
C7 C8 1.393(3)
C8 C9 1.382(4)
C9 C10 1.390(4)
C10 C11 1.390(3)
C11 N12 1.370(3)
C11 C13 1.456(3)
C13 N18 1.373(3)
C13 C14 1.392(3)
C14 C15 1.382(4)
C15 C16 1.389(4)
C16 C17 1.376(4)
C17 N18 1.356(3)
P20 C31 1.824(2)
P20 C41 1.832(2)
P20 C21 1.834(3)
C21 C26 1.393(4)
C21 C22 1.396(4)
C22 C23 1.396(4)
C23 C24 1.391(4)
C24 C25 1.378(4)
C25 C26 1.397(4)
C31 C36 1.400(4)
C31 C32 1.400(4)
C32 C33 1.391(4)
C33 C34 1.387(4)
C34 C35 1.385(4)
C35 C36 1.392(4)
C41 C42 1.392(4)
C41 C46 1.403(3)
C42 C43 1.395(3)
C43 C44 1.385(4)
C44 C45 1.384(4)
C45 C46 1.385(4)
P50 C51 1.827(3)
P50 C71 1.834(2)
P50 C61 1.836(3)
C51 C52 1.387(4)
C51 C56 1.396(4)
C52 C53 1.398(4)
C53 C54 1.372(5)
C54 C55 1.386(5)
C55 C56 1.391(4)
C61 C62 1.393(3)
C61 C66 1.402(3)
C62 C63 1.389(4)
C63 C64 1.390(4)
C64 C65 1.386(4)
C65 C66 1.386(4)
C71 C72 1.397(3)
C71 C76 1.399(3)
C72 C73 1.396(4)
C73 C74 1.382(4)
C74 C75 1.390(4)
C75 C76 1.381(4)
O80 C81 1.404(6)
O90 C91 1.373(5)
O100 C101 1.419(5)
O110 C111 1.393(5)

loop_
_geom_hbond_atom_site_label_D
_geom_hbond_atom_site_label_H
_geom_hbond_atom_site_label_A
_geom_hbond_distance_DH
_geom_hbond_distance_HA
_geom_hbond_distance_DA
_geom_hbond_angle_DHA
_geom_hbond_site_symmetry_A
O80 H80 Cl2 0.84 2.22 3.056(3) 173.2 .
O90 H90 Cl2 0.84 2.24 3.064(3) 166.8 .
O100 H100 O80 0.84 1.91 2.747(4) 172.2 7_565
O110 H110 O90 0.84 1.93 2.734(4) 161.0 7_565
